data_7046534
loop_
_publ_author_name
'Kwon, Hyunchul'
'Lee, Eunsung'

_publ_section_title
;
 Static and dynamic coordination behaviours of copper(i) ions in
 hexa(2-pyridyl)benzene ligand systems.
;
_journal_issue 25
_journal_name_full 'Dalton transactions (Cambridge, England : 2003)'
_journal_page_first 8448
_journal_page_last 8455
_journal_paper_doi 10.1039/c8dt01424h
_journal_volume 47
_journal_year 2018
_chemical_formula_moiety 'C44 H39 Cl Cu N7, 2(C2 H3 N)'
_chemical_formula_sum 'C48 H45 Cl Cu N9'
_chemical_formula_weight 846.92
_space_group_crystal_system monoclinic
_space_group_IT_number 15
_space_group_name_Hall '-C 2yc'
_space_group_name_H-M_alt 'C 1 2/c 1'
_symmetry_space_group_name_Hall '-C 2yc'
_symmetry_space_group_name_H-M 'C 1 2/c 1'
_atom_sites_solution_hydrogens geom
_audit_creation_date 2018-05-04
_audit_creation_method
;
Olex2 1.2
(compiled 2018.04.18 svn.r3501 for OlexSys, GUI svn.r5492)
;
_audit_update_record
;
2018-05-05 deposited with the CCDC.
2018-06-04 downloaded from the CCDC.
;
_cell_angle_alpha 90
_cell_angle_beta 108.20(3)
_cell_angle_gamma 90
_cell_formula_units_Z 8
_cell_length_a 23.704(5)
_cell_length_b 14.101(3)
_cell_length_c 27.437(6)
_cell_measurement_reflns_used 23620
_cell_measurement_temperature 100
_cell_measurement_theta_max 29.575
_cell_measurement_theta_min 1.563
_cell_volume 8712(4)
_computing_cell_refinement 'HKL3000sm (Otwinowski & Minor, 1997)'
_computing_data_collection 'PAL BL2D-SMDC Program'
_computing_data_reduction 'HKL3000sm (Otwinowski & Minor, 1997)'
_computing_molecular_graphics 'Olex2 (Dolomanov et al., 2009)'
_computing_publication_material 'Olex2 (Dolomanov et al., 2009)'
_computing_structure_refinement 'ShelXL (Sheldrick, 2015)'
_computing_structure_solution 'SHELXT 2014/5 (Sheldrick, 2014)'
_diffrn_ambient_temperature 100
_diffrn_measured_fraction_theta_full 0.999
_diffrn_measured_fraction_theta_max 0.995
_diffrn_measurement_device_type 'ADSC Q210 CCD area detector'
_diffrn_measurement_method 'omega scan'
_diffrn_radiation_type synchrotron
_diffrn_radiation_wavelength 0.71073
_diffrn_reflns_av_R_equivalents 0.0171
_diffrn_reflns_av_unetI/netI 0.0271
_diffrn_reflns_Laue_measured_fraction_full 0.999
_diffrn_reflns_Laue_measured_fraction_max 0.995
_diffrn_reflns_limit_h_max 32
_diffrn_reflns_limit_h_min -32
_diffrn_reflns_limit_k_max 19
_diffrn_reflns_limit_k_min -19
_diffrn_reflns_limit_l_max 38
_diffrn_reflns_limit_l_min -38
_diffrn_reflns_number 23620
_diffrn_reflns_point_group_measured_fraction_full 0.999
_diffrn_reflns_point_group_measured_fraction_max 0.995
_diffrn_reflns_theta_full 25.242
_diffrn_reflns_theta_max 29.575
_diffrn_reflns_theta_min 1.563
_diffrn_source synchrotron
_exptl_absorpt_coefficient_mu 0.607
_exptl_absorpt_correction_type none
_exptl_crystal_colour 'dull yellow'
_exptl_crystal_density_diffrn 1.291
_exptl_crystal_description hexagonal
_exptl_crystal_F_000 3536
_exptl_crystal_size_max 0.11
_exptl_crystal_size_mid 0.08
_exptl_crystal_size_min 0.02
_refine_diff_density_max 0.726
_refine_diff_density_min -1.877
_refine_diff_density_rms 0.146
_refine_ls_extinction_method none
_refine_ls_goodness_of_fit_ref 1.165
_refine_ls_hydrogen_treatment constr
_refine_ls_matrix_type full
_refine_ls_number_parameters 541
_refine_ls_number_reflns 12165
_refine_ls_number_restraints 0
_refine_ls_restrained_S_all 1.165
_refine_ls_R_factor_all 0.0924
_refine_ls_R_factor_gt 0.0859
_refine_ls_shift/su_max 0.001
_refine_ls_shift/su_mean 0.000
_refine_ls_structure_factor_coef Fsqd
_refine_ls_weighting_details 'w=1/[\s^2^(Fo^2^)+(0.0772P)^2^+69.4714P] where P=(Fo^2^+2Fc^2^)/3'
_refine_ls_weighting_scheme calc
_refine_ls_wR_factor_gt 0.2237
_refine_ls_wR_factor_ref 0.2273
_reflns_Friedel_coverage 0.000
_reflns_number_gt 10829
_reflns_number_total 12165
_reflns_threshold_expression 'I > 2\s(I)'
_cod_data_source_file c8dt01424h2.cif
_cod_data_source_block output
_cod_depositor_comments 'Adding full bibliography for 7046531--7046536.cif.'
_cod_original_cell_volume 8712(3)
_cod_database_code 7046534
_shelx_shelxl_version_number 2016/4
_shelx_space_group_comment
;
The symmetry employed for this shelxl refinement is uniquely defined
by the following loop, which should always be used as a source of
symmetry information in preference to the above space-group names.
They are only intended as comments.
;
_olex2_refinement_description
;
1. Fixed Uiso
 At 1.2 times of:
  All C(H) groups
 At 1.5 times of:
  All C(H,H,H) groups
2. Shared sites
{N7, C1A}
{C35, N35}
3. Uiso/Uaniso restraints and constraints
Uanis(N7) = Uanis(C1A)
Uanis(C35) = Uanis(N35)
4. Others
 Fixed Sof: N7(0.5) C35(0.5) H35(0.5) C1A(0.5) H1A(0.5) N35(0.5)
5.a Aromatic/amide H refined with riding coordinates:
 C7(H7), C9(H9), C12(H12), C15(H15), C16(H16), C17(H17), C18(H18), C19(H19),
 C20(H20), C22(H22), C25(H25), C26(H26), C32(H32), C35(H35), C37(H37), C38(H38),
  C41(H41), C44(H44), C1A(H1A)
5.b Idealised Me refined as rotating group:
 C28(H28A,H28B,H28C), C31(H31A,H31B,H31C), C33(H33A,H33B,H33C), C34(H34A,H34B,
 H34C), C36(H36A,H36B,H36C), C45(H45A,H45B,H45C), C46(H46A,H46B,H46C), C47(H47A,
 H47B,H47C), C48(H48A,H48B,H48C)
;
_olex2_submission_special_instructions 'No special instructions were received'

loop_
_space_group_symop_operation_xyz
'x, y, z'
'-x, y, -z+1/2'
'x+1/2, y+1/2, z'
'-x+1/2, y+1/2, -z+1/2'
'-x, -y, -z'
'x, -y, z-1/2'
'-x+1/2, -y+1/2, -z'
'x+1/2, -y+1/2, z-1/2'

loop_
_atom_site_label
_atom_site_type_symbol
_atom_site_fract_x
_atom_site_fract_y
_atom_site_fract_z
_atom_site_U_iso_or_equiv
_atom_site_adp_type
_atom_site_occupancy
_atom_site_site_symmetry_order
_atom_site_calc_flag
_atom_site_refinement_flags_posn
_atom_site_refinement_flags_occupancy
_atom_site_disorder_assembly
_atom_site_disorder_group
Cu1 Cu 0.57587(2) 0.46391(3) 0.43243(2) 0.02336(12) Uani 1 1 d . . . .
Cl1 Cl 0.65298(4) 0.36527(8) 0.47606(4) 0.0352(2) Uani 1 1 d . . . .
N1 N 0.51811(12) 0.3833(2) 0.37452(11) 0.0202(5) Uani 1 1 d . . . .
N2 N 0.31634(13) 0.4787(2) 0.30191(12) 0.0226(6) Uani 1 1 d . . . .
N3 N 0.29622(13) 0.7151(2) 0.30193(12) 0.0236(6) Uani 1 1 d . . . .
N4 N 0.60639(12) 0.5267(2) 0.37602(11) 0.0205(5) Uani 1 1 d . . . .
N5 N 0.54185(15) 0.5572(2) 0.46738(13) 0.0275(6) Uani 1 1 d . . . .
C1 C 0.47918(14) 0.4277(2) 0.33479(13) 0.0186(6) Uani 1 1 d . . . .
C2 C 0.36627(14) 0.4815(2) 0.34211(13) 0.0191(6) Uani 1 1 d . . . .
C3 C 0.56912(14) 0.5776(2) 0.33794(13) 0.0189(6) Uani 1 1 d . . . .
C4 C 0.41037(14) 0.5565(2) 0.34157(13) 0.0188(6) Uani 1 1 d . . . .
C5 C 0.46716(14) 0.5308(2) 0.34048(13) 0.0187(6) Uani 1 1 d . . . .
N6 N 0.44756(19) 0.8593(2) 0.39906(15) 0.0368(8) Uani 1 1 d . . . .
C6 C 0.50965(14) 0.6015(2) 0.34197(13) 0.0193(6) Uani 1 1 d . . . .
C7 C 0.58587(14) 0.6081(2) 0.29559(13) 0.0205(6) Uani 1 1 d . . . .
H7 H 0.559637 0.643157 0.269506 0.025 Uiso 1 1 calc R . . .
C8 C 0.33454(14) 0.6788(2) 0.34458(13) 0.0207(6) Uani 1 1 d . . . .
C9 C 0.64184(14) 0.5855(2) 0.29311(13) 0.0213(6) Uani 1 1 d . . . .
H9 H 0.653340 0.605145 0.265265 0.026 Uiso 1 1 calc R . . .
C10 C 0.43756(15) 0.7233(2) 0.34491(14) 0.0212(6) Uani 1 1 d . . . .
C11 C 0.39495(14) 0.6525(2) 0.34259(13) 0.0191(6) Uani 1 1 d . . . .
C12 C 0.32038(15) 0.6650(3) 0.38991(14) 0.0238(7) Uani 1 1 d . . . .
H12 H 0.347844 0.638453 0.418657 0.029 Uiso 1 1 calc R . . .
C13 C 0.68058(14) 0.5334(2) 0.33236(13) 0.0207(6) Uani 1 1 d . . . .
C14 C 0.49792(16) 0.2363(2) 0.32730(15) 0.0240(7) Uani 1 1 d . . . .
C15 C 0.37709(15) 0.4176(2) 0.38280(14) 0.0230(6) Uani 1 1 d . . . .
H15 H 0.411627 0.422071 0.410561 0.028 Uiso 1 1 calc R . . .
C16 C 0.27722(15) 0.4103(3) 0.30174(15) 0.0254(7) Uani 1 1 d . . . .
H16 H 0.242645 0.408146 0.273904 0.030 Uiso 1 1 calc R . . .
C17 C 0.44816(15) 0.3799(2) 0.29024(14) 0.0226(6) Uani 1 1 d . . . .
H17 H 0.421566 0.412088 0.263108 0.027 Uiso 1 1 calc R . . .
C18 C 0.52708(16) 0.2899(2) 0.37034(15) 0.0238(7) Uani 1 1 d . . . .
H18 H 0.554315 0.259388 0.397786 0.029 Uiso 1 1 calc R . . .
C19 C 0.26440(16) 0.6918(3) 0.39104(15) 0.0256(7) Uani 1 1 d . . . .
H19 H 0.254252 0.684407 0.420934 0.031 Uiso 1 1 calc R . . .
C20 C 0.24201(16) 0.7388(3) 0.30401(15) 0.0262(7) Uani 1 1 d . . . .
H20 H 0.214827 0.763115 0.274429 0.031 Uiso 1 1 calc R . . .
C21 C 0.49496(15) 0.6969(2) 0.34535(13) 0.0215(6) Uani 1 1 d . . . .
C22 C 0.33572(16) 0.3476(2) 0.38126(15) 0.0240(7) Uani 1 1 d . . . .
H22 H 0.342475 0.304146 0.407982 0.029 Uiso 1 1 calc R . . .
C23 C 0.22374(15) 0.7295(2) 0.34750(15) 0.0245(7) Uani 1 1 d . . . .
C24 C 0.28391(15) 0.3422(2) 0.33964(15) 0.0239(7) Uani 1 1 d . . . .
C25 C 0.45744(16) 0.2832(2) 0.28680(15) 0.0246(7) Uani 1 1 d . . . .
H25 H 0.436577 0.250001 0.257422 0.030 Uiso 1 1 calc R . . .
C26 C 0.66044(15) 0.5057(3) 0.37279(14) 0.0233(6) Uani 1 1 d . . . .
H26 H 0.685993 0.470424 0.399194 0.028 Uiso 1 1 calc R . . .
C27 C 0.42389(16) 0.8253(2) 0.35125(16) 0.0251(7) Uani 1 1 d . . . .
C28 C 0.74189(16) 0.5059(3) 0.33203(16) 0.0279(7) Uani 1 1 d . . . .
H28A H 0.744096 0.438284 0.329172 0.042 Uiso 1 1 calc GR . . .
H28B H 0.770658 0.526622 0.363324 0.042 Uiso 1 1 calc GR . . .
H28C H 0.749989 0.535399 0.303373 0.042 Uiso 1 1 calc GR . . .
N7 N 0.53819(17) 0.8347(3) 0.31360(17) 0.0343(8) Uani 0.5 1 d . P A 1
C29 C 0.51936(18) 0.6188(3) 0.48030(15) 0.0300(8) Uani 1 1 d . . . .
C30 C 0.54116(16) 0.7726(3) 0.35236(16) 0.0263(7) Uani 1 1 d . . . .
C31 C 0.51111(19) 0.1323(3) 0.32468(17) 0.0308(8) Uani 1 1 d . . . .
H31A H 0.540983 0.124173 0.308123 0.046 Uiso 1 1 calc GR . . .
H31B H 0.475581 0.099651 0.305461 0.046 Uiso 1 1 calc GR . . .
H31C H 0.525177 0.106706 0.358775 0.046 Uiso 1 1 calc GR . . .
C32 C 0.39052(17) 0.8800(3) 0.31048(18) 0.0316(8) Uani 1 1 d . . . .
H32 H 0.375033 0.854027 0.277845 0.038 Uiso 1 1 calc R . . .
C33 C 0.23781(18) 0.2670(3) 0.33488(18) 0.0332(8) Uani 1 1 d . . . .
H33A H 0.201483 0.295935 0.335789 0.050 Uiso 1 1 calc GR . . .
H33B H 0.251403 0.223080 0.362825 0.050 Uiso 1 1 calc GR . . .
H33C H 0.231011 0.233958 0.302979 0.050 Uiso 1 1 calc GR . . .
C34 C 0.16293(17) 0.7598(3) 0.34678(18) 0.0325(8) Uani 1 1 d . . . .
H34A H 0.135933 0.707490 0.336332 0.049 Uiso 1 1 calc GR . . .
H34B H 0.149738 0.811315 0.323058 0.049 Uiso 1 1 calc GR . . .
H34C H 0.164143 0.780101 0.380494 0.049 Uiso 1 1 calc GR . . .
N8 N 0.7821(2) 0.6458(4) 0.45599(19) 0.0571(12) Uani 1 1 d . . . .
C35 C 0.58482(19) 0.7779(3) 0.39855(18) 0.0433(10) Uani 0.5 1 d . P A 1
H35 H 0.587340 0.733131 0.424021 0.052 Uiso 0.5 1 calc R P A 1
C36 C 0.4909(2) 0.6991(3) 0.49646(19) 0.0405(10) Uani 1 1 d . . . .
H36A H 0.479775 0.745242 0.469420 0.061 Uiso 1 1 calc GR . . .
H36B H 0.518034 0.727196 0.526569 0.061 Uiso 1 1 calc GR . . .
H36C H 0.456092 0.677722 0.504051 0.061 Uiso 1 1 calc GR . . .
C37 C 0.5807(2) 0.9048(3) 0.3225(2) 0.0415(11) Uani 1 1 d . . . .
H37 H 0.579932 0.946399 0.295935 0.050 Uiso 1 1 calc R . A 2
C38 C 0.38073(18) 0.9751(3) 0.3197(2) 0.0377(10) Uani 1 1 d . . . .
H38 H 0.358533 1.013619 0.293036 0.045 Uiso 1 1 calc R . . .
N9 N 0.5655(3) 1.0962(4) 0.4583(2) 0.0674(15) Uani 1 1 d . . . .
C39 C 0.4043(2) 1.0116(3) 0.3687(2) 0.0395(11) Uani 1 1 d . . . .
C40 C 0.7435(3) 0.6332(4) 0.4728(2) 0.0509(13) Uani 1 1 d . . . .
C41 C 0.4380(3) 0.9514(3) 0.4070(2) 0.0436(11) Uani 1 1 d . . . .
H41 H 0.454847 0.975999 0.439781 0.052 Uiso 1 1 calc R . . .
C42 C 0.6241(2) 0.9158(3) 0.3688(2) 0.0454(12) Uani 1 1 d . . . .
C43 C 0.6137(3) 1.1035(4) 0.4865(2) 0.0504(13) Uani 1 1 d . . . .
C44 C 0.6248(2) 0.8508(4) 0.4064(2) 0.0518(13) Uani 1 1 d . . . .
H44 H 0.653484 0.856638 0.438373 0.062 Uiso 1 1 calc R . A 2
C45 C 0.3956(3) 1.1145(3) 0.3813(3) 0.0541(15) Uani 1 1 d . . . .
H45A H 0.376613 1.148434 0.350133 0.081 Uiso 1 1 calc GR . . .
H45B H 0.433475 1.142725 0.398310 0.081 Uiso 1 1 calc GR . . .
H45C H 0.371148 1.117217 0.403314 0.081 Uiso 1 1 calc GR . . .
C46 C 0.6961(4) 0.6192(6) 0.4948(3) 0.085(3) Uani 1 1 d . . . .
H46A H 0.660389 0.647870 0.473025 0.127 Uiso 1 1 calc GR . . .
H46B H 0.706773 0.648019 0.528148 0.127 Uiso 1 1 calc GR . . .
H46C H 0.689764 0.552564 0.497808 0.127 Uiso 1 1 calc GR . . .
C47 C 0.6723(3) 1.1154(5) 0.5228(3) 0.0643(17) Uani 1 1 d . . . .
H47A H 0.696818 1.149834 0.506842 0.096 Uiso 1 1 calc GR . . .
H47B H 0.689610 1.054230 0.533453 0.096 Uiso 1 1 calc GR . . .
H47C H 0.669582 1.149892 0.552077 0.096 Uiso 1 1 calc GR . . .
C48 C 0.6692(3) 0.9949(4) 0.3777(4) 0.086(3) Uani 1 1 d . . . .
H48A H 0.669720 1.019772 0.345247 0.128 Uiso 1 1 calc GR . . .
H48B H 0.707837 0.970696 0.396150 0.128 Uiso 1 1 calc GR . . .
H48C H 0.658771 1.044445 0.397276 0.128 Uiso 1 1 calc GR . . .
C1A C 0.53819(17) 0.8347(3) 0.31360(17) 0.0343(8) Uani 0.5 1 d . P A 2
H1A H 0.508451 0.829879 0.282186 0.041 Uiso 0.5 1 calc R P A 2
N35 N 0.58482(19) 0.7779(3) 0.39855(18) 0.0433(10) Uani 0.5 1 d . P A 2

loop_
_atom_site_aniso_label
_atom_site_aniso_U_11
_atom_site_aniso_U_22
_atom_site_aniso_U_33
_atom_site_aniso_U_23
_atom_site_aniso_U_13
_atom_site_aniso_U_12
Cu1 0.0201(2) 0.0228(2) 0.0247(2) 0.00097(16) 0.00336(15) 0.00064(15)
Cl1 0.0306(4) 0.0431(6) 0.0302(4) 0.0132(4) 0.0072(4) 0.0127(4)
N1 0.0168(12) 0.0150(12) 0.0272(14) -0.0001(10) 0.0048(10) -0.0003(10)
N2 0.0180(12) 0.0187(13) 0.0285(14) 0.0004(11) 0.0034(11) -0.0027(10)
N3 0.0185(13) 0.0209(13) 0.0295(15) 0.0036(11) 0.0048(11) 0.0014(10)
N4 0.0158(12) 0.0185(13) 0.0248(13) 0.0016(10) 0.0032(10) 0.0004(10)
N5 0.0298(15) 0.0240(15) 0.0283(15) -0.0016(12) 0.0084(12) -0.0033(12)
C1 0.0153(13) 0.0131(13) 0.0255(15) 0.0002(11) 0.0037(11) -0.0007(10)
C2 0.0171(13) 0.0139(13) 0.0248(15) -0.0018(11) 0.0042(11) 0.0000(10)
C3 0.0149(13) 0.0131(13) 0.0254(15) 0.0006(11) 0.0014(11) 0.0000(10)
C4 0.0156(13) 0.0150(14) 0.0229(15) -0.0007(11) 0.0018(11) -0.0014(11)
C5 0.0153(13) 0.0144(13) 0.0231(14) -0.0007(11) 0.0010(11) 0.0013(10)
N6 0.052(2) 0.0210(16) 0.043(2) -0.0052(14) 0.0228(17) -0.0038(15)
C6 0.0148(13) 0.0169(14) 0.0239(15) -0.0018(11) 0.0026(11) -0.0020(11)
C7 0.0164(13) 0.0154(14) 0.0263(15) 0.0009(12) 0.0017(11) -0.0012(11)
C8 0.0177(14) 0.0156(14) 0.0269(16) -0.0003(12) 0.0042(12) -0.0008(11)
C9 0.0181(14) 0.0183(14) 0.0259(15) -0.0020(12) 0.0046(12) -0.0020(11)
C10 0.0196(14) 0.0155(14) 0.0281(16) -0.0012(12) 0.0069(12) -0.0002(11)
C11 0.0158(13) 0.0143(13) 0.0250(15) -0.0004(11) 0.0032(11) 0.0003(11)
C12 0.0193(14) 0.0241(16) 0.0258(16) 0.0044(13) 0.0038(12) 0.0048(12)
C13 0.0166(13) 0.0157(14) 0.0278(16) -0.0023(12) 0.0041(12) -0.0002(11)
C14 0.0270(16) 0.0144(14) 0.0332(18) 0.0004(13) 0.0130(14) 0.0010(12)
C15 0.0228(15) 0.0170(15) 0.0270(16) 0.0017(12) 0.0045(12) -0.0005(12)
C16 0.0185(14) 0.0228(16) 0.0318(18) -0.0014(14) 0.0035(13) -0.0040(12)
C17 0.0225(15) 0.0168(14) 0.0258(16) -0.0010(12) 0.0037(12) 0.0021(12)
C18 0.0222(15) 0.0170(15) 0.0328(17) 0.0043(13) 0.0093(13) 0.0027(12)
C19 0.0237(16) 0.0230(16) 0.0313(18) 0.0012(13) 0.0103(13) 0.0025(13)
C20 0.0194(15) 0.0244(17) 0.0323(18) 0.0052(14) 0.0043(13) 0.0032(12)
C21 0.0203(14) 0.0167(14) 0.0264(16) -0.0010(12) 0.0058(12) -0.0011(11)
C22 0.0255(16) 0.0155(14) 0.0324(18) 0.0015(13) 0.0109(14) -0.0003(12)
C23 0.0180(14) 0.0188(15) 0.0357(18) 0.0002(13) 0.0073(13) 0.0010(12)
C24 0.0216(15) 0.0159(14) 0.0348(18) -0.0029(13) 0.0099(13) -0.0041(12)
C25 0.0243(16) 0.0163(15) 0.0334(18) -0.0061(13) 0.0093(13) -0.0026(12)
C26 0.0169(14) 0.0214(15) 0.0285(16) 0.0012(13) 0.0025(12) 0.0030(12)
C27 0.0223(15) 0.0141(14) 0.042(2) 0.0006(13) 0.0148(14) 0.0001(12)
C28 0.0199(15) 0.0272(17) 0.0356(19) -0.0016(15) 0.0074(14) 0.0045(13)
N7 0.0338(18) 0.0213(16) 0.052(2) 0.0063(15) 0.0192(17) 0.0023(14)
C29 0.0341(19) 0.0275(18) 0.0282(18) -0.0008(14) 0.0093(15) -0.0023(15)
C30 0.0249(16) 0.0174(15) 0.041(2) -0.0049(14) 0.0158(15) -0.0016(12)
C31 0.039(2) 0.0160(15) 0.042(2) 0.0002(14) 0.0186(17) 0.0043(14)
C32 0.0230(16) 0.0216(17) 0.048(2) 0.0003(16) 0.0082(15) 0.0049(13)
C33 0.0298(18) 0.0230(17) 0.048(2) -0.0003(16) 0.0146(17) -0.0086(14)
C34 0.0207(16) 0.0307(19) 0.047(2) 0.0027(17) 0.0116(15) 0.0055(14)
N8 0.046(2) 0.079(4) 0.047(2) -0.009(2) 0.015(2) -0.008(2)
C35 0.036(2) 0.045(2) 0.047(2) -0.0076(19) 0.0101(18) -0.0177(18)
C36 0.058(3) 0.027(2) 0.041(2) 0.0012(17) 0.022(2) 0.0070(19)
C37 0.048(3) 0.0185(17) 0.068(3) 0.0068(19) 0.032(2) 0.0029(17)
C38 0.0232(17) 0.0209(17) 0.071(3) 0.0047(18) 0.0173(19) 0.0048(14)
N9 0.083(4) 0.058(3) 0.050(3) 0.006(2) 0.004(3) -0.010(3)
C39 0.037(2) 0.0181(17) 0.076(3) -0.0058(19) 0.037(2) -0.0037(15)
C40 0.051(3) 0.057(3) 0.043(3) -0.020(2) 0.013(2) -0.020(2)
C41 0.065(3) 0.0225(19) 0.054(3) -0.0123(18) 0.034(2) -0.0101(19)
C42 0.035(2) 0.027(2) 0.081(4) -0.014(2) 0.029(2) -0.0080(17)
C43 0.072(4) 0.032(2) 0.042(3) 0.000(2) 0.012(2) -0.003(2)
C44 0.040(3) 0.057(3) 0.054(3) -0.015(3) 0.008(2) -0.017(2)
C45 0.060(3) 0.0202(19) 0.101(5) -0.006(2) 0.052(3) 0.003(2)
C46 0.086(5) 0.095(5) 0.097(5) -0.060(5) 0.063(4) -0.058(4)
C47 0.062(4) 0.053(3) 0.066(4) -0.006(3) 0.002(3) 0.010(3)
C48 0.050(3) 0.040(3) 0.182(9) -0.038(4) 0.058(5) -0.028(3)
C1A 0.0338(18) 0.0213(16) 0.052(2) 0.0063(15) 0.0192(17) 0.0023(14)
N35 0.036(2) 0.045(2) 0.047(2) -0.0076(19) 0.0101(18) -0.0177(18)

loop_
_atom_type_symbol
_atom_type_description
_atom_type_scat_dispersion_real
_atom_type_scat_dispersion_imag
_atom_type_scat_source
C C 0.0033 0.0016 'International Tables Vol C Tables 4.2.6.8 and 6.1.1.4'
H H 0.0000 0.0000 'International Tables Vol C Tables 4.2.6.8 and 6.1.1.4'
Cl Cl 0.1484 0.1585 'International Tables Vol C Tables 4.2.6.8 and 6.1.1.4'
Cu Cu 0.3201 1.2651 'International Tables Vol C Tables 4.2.6.8 and 6.1.1.4'
N N 0.0061 0.0033 'International Tables Vol C Tables 4.2.6.8 and 6.1.1.4'

loop_
_geom_angle_atom_site_label_1
_geom_angle_atom_site_label_2
_geom_angle_atom_site_label_3
_geom_angle
N7a C30 C21 120.0(4)
C1Ab C30 C21 120.0(4)
N35b C30 C21 118.0(4)
C35a C30 C21 118.0(4)
N7a C30 C35 121.9(4)
N1 Cu1 Cl1 106.98(9)
N1 Cu1 N4 87.91(11)
N4 Cu1 Cl1 103.70(8)
N5 Cu1 Cl1 122.29(10)
N5 Cu1 N1 118.07(13)
N5 Cu1 N4 111.70(13)
C1 N1 Cu1 119.2(2)
C1 N1 C18 118.3(3)
C18 N1 Cu1 121.1(2)
C16 N2 C2 117.2(3)
C8 N3 C20 117.0(3)
C3 N4 Cu1 120.3(2)
C26 N4 Cu1 120.7(2)
C1Ab C30 N35 121.9(4)
C1Ab C37 H37 118.7
N35b C44 C42 122.4(5)
C35a C44 C42 122.4(5)
N35b C44 H44 118.8
C26 N4 C3 118.3(3)
C29 N5 Cu1 168.9(3)
N1 C1 C5 118.1(3)
N1 C1 C17 122.0(3)
C17 C1 C5 119.8(3)
N2 C2 C4 117.0(3)
N2 C2 C15 122.2(3)
C15 C2 C4 120.8(3)
N4 C3 C6 118.1(3)
N4 C3 C7 121.2(3)
C7 C3 C6 120.7(3)
C5 C4 C2 119.9(3)
C5 C4 C11 120.4(3)
C11 C4 C2 119.7(3)
C4 C5 C1 117.8(3)
C4 C5 C6 119.9(3)
C6 C5 C1 122.1(3)
C27 N6 C41 117.5(4)
C5 C6 C3 121.6(3)
C21 C6 C3 119.0(3)
C21 C6 C5 119.4(3)
C3 C7 H7 120.3
C9 C7 C3 119.4(3)
C9 C7 H7 120.3
N3 C8 C11 117.3(3)
N3 C8 C12 123.0(3)
C12 C8 C11 119.7(3)
C7 C9 H9 120.2
C7 C9 C13 119.7(3)
C13 C9 H9 120.2
C11 C10 C27 120.6(3)
C21 C10 C11 119.4(3)
C21 C10 C27 119.9(3)
C4 C11 C8 119.8(3)
C4 C11 C10 119.8(3)
C10 C11 C8 120.3(3)
C8 C12 H12 120.7
C19 C12 C8 118.5(3)
C19 C12 H12 120.7
C9 C13 C26 117.3(3)
C9 C13 C28 122.5(3)
C26 C13 C28 120.2(3)
C18 C14 C31 121.0(3)
C25 C14 C18 117.2(3)
C25 C14 C31 121.9(3)
C2 C15 H15 120.5
C22 C15 C2 119.1(3)
C22 C15 H15 120.5
N2 C16 H16 117.3
N2 C16 C24 125.4(3)
C24 C16 H16 117.3
C1 C17 H17 120.5
C25 C17 C1 119.0(3)
C25 C17 H17 120.5
N1 C18 C14 123.7(3)
N1 C18 H18 118.1
C14 C18 H18 118.1
C12 C19 H19 120.1
C23 C19 C12 119.8(3)
C23 C19 H19 120.1
N3 C20 H20 117.7
N3 C20 C23 124.6(3)
C23 C20 H20 117.7
C6 C21 C10 120.9(3)
C6 C21 C30 120.4(3)
C10 C21 C30 118.6(3)
C15 C22 H22 120.0
C15 C22 C24 119.9(3)
C24 C22 H22 120.0
C19 C23 C20 117.1(3)
C19 C23 C34 121.9(4)
C20 C23 C34 121.0(3)
C16 C24 C22 116.2(3)
C16 C24 C33 121.0(3)
C22 C24 C33 122.8(3)
C14 C25 H25 120.1
C17 C25 C14 119.9(3)
C17 C25 H25 120.1
N4 C26 C13 124.1(3)
N4 C26 H26 117.9
C13 C26 H26 117.9
N6 C27 C10 114.6(3)
N6 C27 C32 123.3(4)
C32 C27 C10 122.1(4)
C13 C28 H28A 109.5
C13 C28 H28B 109.5
C13 C28 H28C 109.5
H28A C28 H28B 109.5
H28A C28 H28C 109.5
H28B C28 H28C 109.5
N5 C29 C36 179.0(5)
C14 C31 H31A 109.5
C14 C31 H31B 109.5
C14 C31 H31C 109.5
H31A C31 H31B 109.5
H31A C31 H31C 109.5
H31B C31 H31C 109.5
C27 C32 H32 120.9
C27 C32 C38 118.3(4)
C38 C32 H32 120.9
C24 C33 H33A 109.5
C24 C33 H33B 109.5
C24 C33 H33C 109.5
H33A C33 H33B 109.5
H33A C33 H33C 109.5
H33B C33 H33C 109.5
C23 C34 H34A 109.5
C23 C34 H34B 109.5
C23 C34 H34C 109.5
H34A C34 H34B 109.5
H34A C34 H34C 109.5
H34B C34 H34C 109.5
C29 C36 H36A 109.5
C29 C36 H36B 109.5
C29 C36 H36C 109.5
C30 C35a H35 120.8
H36A C36 H36B 109.5
C30 N7a C37 117.8(4)
C30 C1Ab C37 117.8(4)
C30 N35b C44 118.3(5)
C30 C35a C44 118.3(5)
C30 C1Ab H1A 121.1
H36A C36 H36C 109.5
H36B C36 H36C 109.5
C42 C37 N7 122.6(4)
C37 C1Ab H1A 121.1
C42 C37 H37 118.7
C42 C37 C1A 122.6(4)
C32 C38 H38 120.3
C39 C38 C32 119.5(4)
C39 C38 H38 120.3
C38 C39 C41 118.0(4)
C38 C39 C45 122.2(5)
C41 C39 C45 119.8(5)
N8 C40 C46 178.6(6)
N6 C41 C39 123.5(5)
N6 C41 H41 118.3
C39 C41 H41 118.3
C37 C42 C44 116.8(4)
C37 C42 C48 121.4(6)
C44 C42 C48 121.9(6)
N9 C43 C47 177.4(7)
C42 C44 H44 118.8
C39 C45 H45A 109.5
C39 C45 H45B 109.5
C39 C45 H45C 109.5
H45A C45 H45B 109.5
C44 C35a H35 120.8
H45A C45 H45C 109.5
H45B C45 H45C 109.5
C40 C46 H46A 109.5
C40 C46 H46B 109.5
C40 C46 H46C 109.5
H46A C46 H46B 109.5
H46A C46 H46C 109.5
H46B C46 H46C 109.5
C43 C47 H47A 109.5
C43 C47 H47B 109.5
C43 C47 H47C 109.5
H47A C47 H47B 109.5
H47A C47 H47C 109.5
H47B C47 H47C 109.5
C42 C48 H48A 109.5
C42 C48 H48B 109.5
C42 C48 H48C 109.5
H48A C48 H48B 109.5
H48A C48 H48C 109.5
H48B C48 H48C 109.5

loop_
_geom_bond_atom_site_label_1
_geom_bond_atom_site_label_2
_geom_bond_distance
Cu1 Cl1 2.3114(12)
Cu1 N1 2.081(3)
Cu1 N4 2.098(3)
Cu1 N5 1.945(3)
N7a C30 1.362(5)
C35a H35 0.9300
N7a C37 1.378(6)
C35a C44 1.369(6)
C1Ab H1A 0.9300
N1 C1 1.343(4)
N1 C18 1.346(4)
N2 C2 1.343(4)
N2 C16 1.337(4)
N3 C8 1.339(4)
N3 C20 1.346(4)
N4 C3 1.346(4)
N4 C26 1.345(4)
N5 C29 1.132(5)
C1 C5 1.500(4)
C1 C17 1.388(5)
C2 C4 1.490(4)
C2 C15 1.395(5)
C3 C6 1.487(4)
C3 C7 1.407(5)
C4 C5 1.403(4)
C4 C11 1.405(4)
C5 C6 1.409(4)
N6 C27 1.344(5)
N6 C41 1.347(5)
C6 C21 1.399(5)
C7 H7 0.9300
C7 C9 1.387(5)
C8 C11 1.496(4)
C8 C12 1.399(5)
C9 H9 0.9300
C9 C13 1.387(5)
C10 C11 1.407(4)
C10 C21 1.407(5)
C10 C27 1.497(5)
C12 H12 0.9300
C12 C19 1.389(5)
C13 C26 1.394(5)
C13 C28 1.507(5)
C14 C18 1.391(5)
C14 C25 1.389(5)
C14 C31 1.506(5)
C15 H15 0.9300
C15 C22 1.383(5)
C16 H16 0.9300
C16 C24 1.388(5)
C17 H17 0.9300
C17 C25 1.388(5)
C18 H18 0.9300
C19 H19 0.9300
C19 C23 1.385(5)
C20 H20 0.9300
C20 C23 1.397(5)
C21 C30 1.499(5)
C22 H22 0.9300
C22 C24 1.394(5)
C23 C34 1.498(5)
C24 C33 1.498(5)
C25 H25 0.9300
C26 H26 0.9300
C27 C32 1.385(6)
C28 H28A 0.9600
C28 H28B 0.9600
C28 H28C 0.9600
C29 C36 1.456(6)
C30 C35 1.365(6)
C30 C1A 1.362(5)
C30 N35 1.365(6)
C31 H31A 0.9600
C31 H31B 0.9600
C31 H31C 0.9600
C32 H32 0.9300
C32 C38 1.398(5)
C33 H33A 0.9600
C33 H33B 0.9600
C33 H33C 0.9600
C34 H34A 0.9600
C34 H34B 0.9600
C34 H34C 0.9600
N8 C40 1.161(7)
C36 H36A 0.9600
C36 H36B 0.9600
C36 H36C 0.9600
C37 H37 0.9300
C37 C42 1.372(8)
C37 C1A 1.378(6)
C38 H38 0.9300
C38 C39 1.385(7)
N9 C43 1.168(8)
C39 C41 1.392(8)
C39 C45 1.520(6)
C40 C46 1.443(8)
C41 H41 0.9300
C42 C44 1.377(8)
C42 C48 1.512(7)
C43 C47 1.444(8)
C44 H44 0.9300
C44 N35 1.369(6)
C45 H45A 0.9600
C45 H45B 0.9600
C45 H45C 0.9600
C46 H46A 0.9600
C46 H46B 0.9600
C46 H46C 0.9600
C47 H47A 0.9600
C47 H47B 0.9600
C47 H47C 0.9600
C48 H48A 0.9600
C48 H48B 0.9600
C48 H48C 0.9600
